data_4100237
_journal_name_full 'Journal of the American Chemical Society'
_journal_year 2005
_chemical_formula_sum 'C28 H33 N O5'
_chemical_formula_weight 463.55
_space_group_IT_number 2
_symmetry_cell_setting triclinic
_symmetry_space_group_name_Hall '-P 1'
_symmetry_space_group_name_H-M 'P -1'
_cell_angle_alpha 79.242(2)
_cell_angle_beta 83.470(2)
_cell_angle_gamma 80.402(2)
_cell_formula_units_Z 2
_cell_length_a 9.3397(2)
_cell_length_b 11.4953(3)
_cell_length_c 12.0017(3)
_cell_measurement_temperature 153(2)
_cell_volume 1243.62(5)
_diffrn_ambient_temperature 153(2)
_exptl_crystal_density_diffrn 1.238
_cod_depositor_comments
;
The following automatic conversions were performed:
'_symmetry_cell_setting' value 'Triclinic' changed to 'triclinic'
according to '/home/saulius/struct/CIF-dictionaries/cif_core.dic'
dictionary named 'cif_core.dic' version 2.4.1 from 2010-06-29.

Automatic conversion script
Id: cif_fix_enum 1527 2010-12-29 10:47:43Z saulius 
;
_cod_database_code 4100237

loop_
_symmetry_equiv_pos_as_xyz
'x, y, z'
'-x, -y, -z'

loop_
_atom_site_label
_atom_site_type_symbol
_atom_site_fract_x
_atom_site_fract_y
_atom_site_fract_z
_atom_site_U_iso_or_equiv
_atom_site_adp_type
_atom_site_occupancy
_atom_site_symmetry_multiplicity
_atom_site_calc_flag
_atom_site_refinement_flags
_atom_site_disorder_assembly
_atom_site_disorder_group
N1 N 0.4257(2) 0.17787(15) 0.44749(14) 0.0314(4) Uani 1 1 d . . .
C2 C 0.4021(2) 0.29240(18) 0.36783(16) 0.0298(5) Uani 1 1 d . . .
H2 H 0.4580 0.3477 0.3868 0.036 Uiso 1 1 d R . .
C3 C 0.2419(2) 0.34655(17) 0.37401(15) 0.0281(5) Uani 1 1 d . . .
C4 C 0.1954(2) 0.45212(18) 0.30083(16) 0.0312(5) Uani 1 1 d . . .
C5 C 0.0485(2) 0.50025(18) 0.30030(17) 0.0334(5) Uani 1 1 d . . .
C6 C -0.0564(2) 0.44478(18) 0.37243(17) 0.0321(5) Uani 1 1 d . . .
C7 C -0.0072(2) 0.34347(18) 0.44915(16) 0.0320(5) Uani 1 1 d . . .
C8 C 0.1393(2) 0.29526(17) 0.45352(16) 0.0300(5) Uani 1 1 d . . .
C9 C 0.1865(2) 0.19350(19) 0.54680(17) 0.0366(5) Uani 1 1 d . . .
H9A H 0.1666 0.1199 0.5294 0.044 Uiso 1 1 d R . .
H9B H 0.1320 0.2068 0.6172 0.044 Uiso 1 1 d R . .
C10 C 0.3479(2) 0.18141(18) 0.56039(16) 0.0316(5) Uani 1 1 d . . .
H10 H 0.3676 0.2484 0.5904 0.038 Uiso 1 1 d R . .
C11 C 0.4584(2) 0.26557(18) 0.25012(16) 0.0321(5) Uani 1 1 d . . .
H11A H 0.4411 0.3362 0.1936 0.038 Uiso 1 1 d R . .
H11B H 0.4091 0.2050 0.2329 0.038 Uiso 1 1 d R . .
O12 O 0.61103(14) 0.22432(12) 0.25253(11) 0.0354(4) Uani 1 1 d . . .
C13 C 0.6766(2) 0.1930(2) 0.14694(17) 0.0428(6) Uani 1 1 d . . .
H13A H 0.6670 0.2620 0.0878 0.051 Uiso 1 1 d R . .
H13B H 0.6296 0.1325 0.1270 0.051 Uiso 1 1 d R . .
C14 C 0.8343(2) 0.1470(2) 0.16035(16) 0.0349(5) Uani 1 1 d . . .
C15 C 0.8934(3) 0.0308(2) 0.1505(2) 0.0570(7) Uani 1 1 d . . .
H15 H 0.8350 -0.0199 0.1267 0.068 Uiso 1 1 d R . .
C16 C 1.0380(3) -0.0122(3) 0.1718(2) 0.0687(8) Uani 1 1 d . . .
H16 H 1.0787 -0.0933 0.1652 0.082 Uiso 1 1 d R . .
C17 C 1.1219(3) 0.0613(3) 0.2031(2) 0.0580(7) Uani 1 1 d . . .
H17 H 1.2203 0.0308 0.2208 0.070 Uiso 1 1 d R . .
C18 C 1.0645(3) 0.1775(3) 0.21028(19) 0.0575(7) Uani 1 1 d . . .
H18 H 1.1248 0.2298 0.2292 0.069 Uiso 1 1 d R . .
C19 C 0.9227(2) 0.2192(2) 0.18949(19) 0.0490(6) Uani 1 1 d . . .
H19 H 0.8830 0.3007 0.1951 0.059 Uiso 1 1 d R . .
O20 O 0.29714(14) 0.51057(12) 0.22708(11) 0.0336(4) Uani 1 1 d . . .
C21 C 0.3355(2) 0.6103(2) 0.26712(18) 0.0443(6) Uani 1 1 d . . .
H21A H 0.3767 0.5835 0.3389 0.053 Uiso 1 1 d R . .
H21B H 0.2495 0.6672 0.2778 0.053 Uiso 1 1 d R . .
C22 C 0.4429(2) 0.66814(19) 0.18167(16) 0.0342(5) Uani 1 1 d . . .
C23 C 0.5426(2) 0.6035(2) 0.11328(18) 0.0460(6) Uani 1 1 d . . .
H23 H 0.5403 0.5195 0.1182 0.055 Uiso 1 1 d R . .
C24 C 0.6431(3) 0.6591(3) 0.0380(2) 0.0583(7) Uani 1 1 d . . .
H24 H 0.7117 0.6143 -0.0098 0.070 Uiso 1 1 d R . .
C25 C 0.6466(3) 0.7789(3) 0.0309(2) 0.0650(8) Uani 1 1 d . . .
H25 H 0.7180 0.8174 -0.0203 0.078 Uiso 1 1 d R . .
C26 C 0.5478(3) 0.8435(3) 0.0976(2) 0.0623(8) Uani 1 1 d . . .
H26 H 0.5495 0.9277 0.0924 0.075 Uiso 1 1 d R . .
C27 C 0.4460(3) 0.7888(2) 0.17295(19) 0.0471(6) Uani 1 1 d . . .
H27 H 0.3760 0.8343 0.2193 0.057 Uiso 1 1 d R . .
O28 O 0.00455(15) 0.60843(12) 0.23029(12) 0.0436(4) Uani 1 1 d . . .
C29 C 0.0241(3) 0.6069(2) 0.1113(2) 0.0660(8) Uani 1 1 d . . .
H29A H -0.0088 0.6848 0.0697 0.099 Uiso 1 1 d R . .
H29B H 0.1254 0.5836 0.0894 0.099 Uiso 1 1 d R . .
H29C H -0.0315 0.5500 0.0947 0.099 Uiso 1 1 d R . .
C30 C -0.2167(2) 0.4939(2) 0.36897(19) 0.0434(6) Uani 1 1 d . . .
H30A H -0.2341 0.5835 0.3183 0.065 Uiso 1 1 d R . .
H30B H -0.2598 0.4966 0.4452 0.065 Uiso 1 1 d R . .
H30C H -0.2640 0.4412 0.3373 0.065 Uiso 1 1 d R . .
O31 O -0.10863(15) 0.29236(13) 0.52868(11) 0.0395(4) Uani 1 1 d . . .
C32 C -0.1589(2) 0.1926(2) 0.4983(2) 0.0529(7) Uani 1 1 d . . .
H32A H -0.2279 0.1621 0.5576 0.079 Uiso 1 1 d R . .
H32B H -0.2047 0.2171 0.4283 0.079 Uiso 1 1 d R . .
H32C H -0.0774 0.1311 0.4890 0.079 Uiso 1 1 d R . .
C33 C 0.3979(2) 0.06706(18) 0.64035(16) 0.0357(5) Uani 1 1 d . . .
H33A H 0.3602 0.0033 0.6173 0.043 Uiso 1 1 d R . .
H33B H 0.3584 0.0731 0.7168 0.043 Uiso 1 1 d R . .
O34 O 0.55323(15) 0.03967(14) 0.63735(12) 0.0381(4) Uani 1 1 d . . .
H1 H 0.515(2) 0.1653(17) 0.4555(15) 0.029(6) Uiso 1 1 d . . .
H34 H 0.577(3) -0.030(2) 0.613(2) 0.064(9) Uiso 1 1 d . . .

loop_
_atom_site_aniso_label
_atom_site_aniso_U_11
_atom_site_aniso_U_22
_atom_site_aniso_U_33
_atom_site_aniso_U_23
_atom_site_aniso_U_13
_atom_site_aniso_U_12
N1 0.0237(11) 0.0368(11) 0.0321(10) -0.0047(8) -0.0024(8) -0.0011(9)
C2 0.0288(12) 0.0320(12) 0.0295(11) -0.0054(9) -0.0029(9) -0.0070(10)
C3 0.0250(12) 0.0331(12) 0.0273(11) -0.0084(10) -0.0032(9) -0.0034(10)
C4 0.0305(12) 0.0331(12) 0.0308(11) -0.0092(10) 0.0005(10) -0.0055(10)
C5 0.0344(13) 0.0314(13) 0.0339(12) -0.0074(10) -0.0070(10) 0.0011(11)
C6 0.0253(12) 0.0382(13) 0.0340(12) -0.0142(11) -0.0035(10) 0.0011(10)
C7 0.0278(12) 0.0401(13) 0.0303(12) -0.0108(10) 0.0020(10) -0.0090(10)
C8 0.0292(12) 0.0332(12) 0.0287(11) -0.0088(9) -0.0019(9) -0.0044(10)
C9 0.0298(12) 0.0413(14) 0.0362(12) -0.0051(10) 0.0023(10) -0.0032(10)
C10 0.0306(12) 0.0361(13) 0.0279(11) -0.0073(9) -0.0011(9) -0.0029(10)
C11 0.0229(11) 0.0348(13) 0.0360(12) -0.0045(10) -0.0022(9) 0.0007(9)
O12 0.0270(8) 0.0461(9) 0.0319(8) -0.0105(7) 0.0019(6) -0.0013(7)
C13 0.0343(13) 0.0582(16) 0.0352(13) -0.0137(11) 0.0020(10) -0.0016(12)
C14 0.0297(12) 0.0446(14) 0.0297(12) -0.0088(10) 0.0036(9) -0.0054(11)
C15 0.0344(15) 0.0559(17) 0.085(2) -0.0228(15) 0.0075(13) -0.0140(13)
C16 0.0405(17) 0.0505(17) 0.105(2) -0.0067(16) 0.0132(16) 0.0005(14)
C17 0.0289(14) 0.083(2) 0.0552(16) -0.0006(15) 0.0009(12) -0.0047(15)
C18 0.0372(16) 0.094(2) 0.0504(15) -0.0361(15) 0.0041(12) -0.0139(15)
C19 0.0362(15) 0.0616(17) 0.0529(15) -0.0260(13) 0.0066(12) -0.0065(13)
O20 0.0344(9) 0.0321(9) 0.0339(8) -0.0053(7) 0.0017(7) -0.0074(7)
C21 0.0496(15) 0.0403(14) 0.0442(14) -0.0111(11) 0.0067(11) -0.0128(12)
C22 0.0310(12) 0.0395(14) 0.0326(12) -0.0053(10) -0.0041(10) -0.0067(10)
C23 0.0397(14) 0.0520(15) 0.0436(14) -0.0057(12) 0.0002(12) -0.0044(12)
C24 0.0344(15) 0.092(2) 0.0465(16) -0.0084(15) 0.0050(12) -0.0136(15)
C25 0.0599(19) 0.108(3) 0.0336(15) 0.0052(16) -0.0052(13) -0.0492(18)
C26 0.087(2) 0.0632(19) 0.0467(16) 0.0028(14) -0.0198(16) -0.0425(17)
C27 0.0573(16) 0.0461(16) 0.0416(14) -0.0064(12) -0.0057(12) -0.0185(13)
O28 0.0457(10) 0.0396(9) 0.0403(9) -0.0027(7) -0.0068(7) 0.0061(8)
C29 0.0710(19) 0.0754(19) 0.0435(15) -0.0007(13) -0.0143(13) 0.0080(15)
C30 0.0312(13) 0.0518(15) 0.0466(14) -0.0143(11) -0.0037(10) 0.0023(11)
O31 0.0294(8) 0.0522(10) 0.0375(9) -0.0107(7) 0.0052(7) -0.0097(7)
C32 0.0398(15) 0.0671(18) 0.0552(16) -0.0087(13) 0.0046(12) -0.0254(13)
C33 0.0335(13) 0.0401(13) 0.0315(12) -0.0047(10) -0.0041(10) 0.0001(10)
O34 0.0344(9) 0.0370(10) 0.0430(9) -0.0093(8) -0.0096(7) 0.0015(8)

loop_
_geom_bond_atom_site_label_1
_geom_bond_atom_site_label_2
_geom_bond_distance
_geom_bond_site_symmetry_2
_geom_bond_publ_flag
N1 C10 1.467(2) . ?
N1 C2 1.476(2) . ?
N1 H1 0.840(19) . ?
C2 C11 1.519(3) . ?
C2 C3 1.520(3) . ?
C2 H2 0.9600 . ?
C3 C4 1.395(3) . ?
C3 C8 1.396(3) . ?
C4 C5 1.391(3) . ?
C4 O20 1.392(2) . ?
C5 C6 1.388(3) . ?
C5 O28 1.393(2) . ?
C6 C7 1.390(3) . ?
C6 C30 1.511(3) . ?
C7 C8 1.391(3) . ?
C7 O31 1.387(2) . ?
C8 C9 1.506(3) . ?
C9 C10 1.515(3) . ?
C9 H9A 0.9601 . ?
C9 H9B 0.9600 . ?
C10 C33 1.514(3) . ?
C10 H10 0.9600 . ?
C11 O12 1.427(2) . ?
C11 H11A 0.9600 . ?
C11 H11B 0.9600 . ?
O12 C13 1.425(2) . ?
C13 C14 1.496(3) . ?
C13 H13A 0.9600 . ?
C13 H13B 0.9600 . ?
C14 C15 1.379(3) . ?
C14 C19 1.377(3) . ?
C15 C16 1.394(3) . ?
C15 H15 0.9600 . ?
C16 C17 1.369(4) . ?
C16 H16 0.9601 . ?
C17 C18 1.368(3) . ?
C17 H17 0.9600 . ?
C18 C19 1.366(3) . ?
C18 H18 0.9599 . ?
C19 H19 0.9600 . ?
O20 C21 1.433(2) . ?
C21 C22 1.495(3) . ?
C21 H21A 0.9600 . ?
C21 H21B 0.9600 . ?
C22 C27 1.377(3) . ?
C22 C23 1.385(3) . ?
C23 C24 1.378(3) . ?
C23 H23 0.9601 . ?
C24 C25 1.370(4) . ?
C24 H24 0.9600 . ?
C25 C26 1.368(4) . ?
C25 H25 0.9600 . ?
C26 C27 1.381(3) . ?
C26 H26 0.9600 . ?
C27 H27 0.9600 . ?
O28 C29 1.422(3) . ?
C29 H29A 0.9600 . ?
C29 H29B 0.9599 . ?
C29 H29C 0.9600 . ?
C30 H30A 1.0907 . ?
C30 H30B 0.9600 . ?
C30 H30C 0.9600 . ?
O31 C32 1.430(3) . ?
C32 H32A 0.9601 . ?
C32 H32B 0.9600 . ?
C32 H32C 0.9600 . ?
C33 O34 1.430(2) . ?
C33 H33A 0.9600 . ?
C33 H33B 0.9600 . ?
O34 H34 0.89(2) . ?
